data_7247407
loop_
_publ_author_name
'Lin, Rong-Yan'
'Dai, Ru-Dan'
'Dong, Xin'
'Zhou, Zhao-Hui'

_publ_section_title
;
 Hexnuclear, octanuclear, dodecanuclear, and hexadecnuclear
 polyoxomolybdenum(v)-based porous materials for selective adsorption of
 gases
;
_journal_issue 42
_journal_name_full CrystEngComm
_journal_page_first 5942
_journal_page_last 5950
_journal_paper_doi 10.1039/D3CE00736G
_journal_volume 25
_journal_year 2023
_chemical_formula_moiety 'C16 H40 Mo16 N32 Na8 O53, 24[H2O]'
_chemical_formula_sum 'C16 H88 Mo16 N32 Na8 O77'
_chemical_formula_weight 3680.14
_space_group_crystal_system orthorhombic
_space_group_IT_number 70
_space_group_name_Hall '-F 2uv 2vw'
_space_group_name_H-M_alt 'F d d d :2'
_atom_sites_solution_hydrogens mixed
_atom_sites_solution_primary dual
_audit_creation_date 2022-08-30
_audit_creation_method
;
Olex2 1.3
(compiled 2020.06.28 svn.raecde09e for OlexSys, GUI svn.r6132)
;
_audit_update_record
;
2023-01-20 deposited with the CCDC.	2023-09-14 downloaded from the CCDC.
;
_cell_angle_alpha 90
_cell_angle_beta 90
_cell_angle_gamma 90
_cell_formula_units_Z 8
_cell_length_a 14.9900(2)
_cell_length_b 31.7213(4)
_cell_length_c 46.9852(6)
_cell_measurement_reflns_used 14167
_cell_measurement_temperature 100.00(10)
_cell_measurement_theta_max 75.5210
_cell_measurement_theta_min 3.3800
_cell_volume 22341.6(5)
_computing_cell_refinement 'CrysAlisPro 1.171.41.119a (Rigaku OD, 2021)'
_computing_data_collection 'CrysAlisPro 1.171.41.119a (Rigaku OD, 2021)'
_computing_data_reduction 'CrysAlisPro 1.171.41.119a (Rigaku OD, 2021)'
_computing_molecular_graphics 'Olex2 1.3 (Dolomanov et al., 2009)'
_computing_publication_material 'Olex2 1.3 (Dolomanov et al., 2009)'
_computing_structure_refinement 'SHELXL 2018/3 (Sheldrick, 2015)'
_computing_structure_solution 'SHELXT  (Sheldrick, 2015)'
_diffrn_ambient_environment N~2~
_diffrn_ambient_temperature 100.00(10)
_diffrn_detector 'Hybrid Pixel Array Detector'
_diffrn_detector_area_resol_mean 10.0000
_diffrn_detector_type HyPix
_diffrn_measured_fraction_theta_full 0.984
_diffrn_measured_fraction_theta_max 0.938
_diffrn_measurement_details
;
List of Runs (angles in degrees, time in seconds):

  # Type    Start    End  Width  t~exp~   \w     \q     \k     \f   Frames
#--------------------------------------------------------------------------
  1  \w     35.00  60.00   0.50    2.40    --  102.99 -57.00-120.00   50
  2  \w     32.00 112.00   0.50    2.40    --  102.99-126.00 -80.00  160
  3  \w     43.00  68.00   0.50    2.40    --  102.99 -57.00   0.00   50
  4  \w     35.00  60.00   0.50    2.40    --  102.99 -57.00 -30.00   50
  5  \w    -25.00  14.00   0.50    0.70    --   47.87 -19.00-150.00   78
  6  \w    114.00 143.00   0.50    2.40    --  102.99  28.00 -61.00   58
  7  \w    110.00 171.00   0.50    2.40    --  102.99  95.00 104.00  122
  8  \w   -103.00 -56.00   0.50    0.70    --  -47.87 146.00 164.00   94
  9  \w   -109.00 -83.00   0.50    2.40    --  -99.00 125.00  30.00   52
 10  \w    -64.00 -27.00   0.50    2.40    --  -99.00 125.00  30.00   74
 11  \w    -64.00 -39.00   0.50    2.40    --  -99.00  57.00-120.00   50
 12  \w    -60.00 -35.00   0.50    2.40    --  -99.00  57.00  30.00   50
 13  \w    -18.00  22.00   0.50    0.70    --  -47.87  19.00  30.00   80
 14  \w   -116.00 -78.00   0.50    0.70    --  -47.87-125.00 150.00   76
;
_diffrn_measurement_device 'four-circle diffractometer'
_diffrn_measurement_device_type 'XtaLAB Synergy R, DW system, HyPix'
_diffrn_measurement_method '\w scans'
_diffrn_orient_matrix_type 'CrysAlisPro convention (1999,Acta A55,543-557)'
_diffrn_orient_matrix_UB_11 -0.0765409000
_diffrn_orient_matrix_UB_12 0.0292049000
_diffrn_orient_matrix_UB_13 -0.0094974000
_diffrn_orient_matrix_UB_21 0.0681980000
_diffrn_orient_matrix_UB_22 0.0346906000
_diffrn_orient_matrix_UB_23 -0.0072797000
_diffrn_orient_matrix_UB_31 0.0075095000
_diffrn_orient_matrix_UB_32 -0.0173630000
_diffrn_orient_matrix_UB_33 -0.0305262000
_diffrn_radiation_monochromator mirror
_diffrn_radiation_probe x-ray
_diffrn_radiation_type 'Cu K\a'
_diffrn_radiation_wavelength 1.54184
_diffrn_reflns_av_R_equivalents 0.0206
_diffrn_reflns_av_unetI/netI 0.0196
_diffrn_reflns_Laue_measured_fraction_full 0.984
_diffrn_reflns_Laue_measured_fraction_max 0.938
_diffrn_reflns_limit_h_max 17
_diffrn_reflns_limit_h_min -18
_diffrn_reflns_limit_k_max 35
_diffrn_reflns_limit_k_min -39
_diffrn_reflns_limit_l_max 30
_diffrn_reflns_limit_l_min -57
_diffrn_reflns_number 19930
_diffrn_reflns_point_group_measured_fraction_full 0.984
_diffrn_reflns_point_group_measured_fraction_max 0.938
_diffrn_reflns_theta_full 67.684
_diffrn_reflns_theta_max 75.901
_diffrn_reflns_theta_min 3.362
_diffrn_source 'Rotating-anode X-ray tube'
_diffrn_source_type 'Rigaku (Cu) X-ray Source'
_exptl_absorpt_coefficient_mu 15.510
_exptl_absorpt_correction_T_max 1.00000
_exptl_absorpt_correction_T_min 0.64554
_exptl_absorpt_correction_type multi-scan
_exptl_absorpt_process_details
;
CrysAlisPro 1.171.41.119a (Rigaku Oxford Diffraction, 2021)
Empirical absorption correction using spherical harmonics,
implemented in SCALE3 ABSPACK scaling algorithm.
;
_exptl_crystal_colour 'clear light orange'
_exptl_crystal_colour_lustre clear
_exptl_crystal_colour_modifier light
_exptl_crystal_colour_primary orange
_exptl_crystal_density_diffrn 2.188
_exptl_crystal_description plate
_exptl_crystal_F_000 14272
_exptl_crystal_size_max 0.1
_exptl_crystal_size_mid 0.1
_exptl_crystal_size_min 0.05
_refine_diff_density_max 1.208
_refine_diff_density_min -1.399
_refine_diff_density_rms 0.170
_refine_ls_extinction_method none
_refine_ls_goodness_of_fit_ref 1.048
_refine_ls_hydrogen_treatment constr
_refine_ls_matrix_type full
_refine_ls_number_parameters 302
_refine_ls_number_reflns 5475
_refine_ls_number_restraints 78
_refine_ls_restrained_S_all 1.076
_refine_ls_R_factor_all 0.0461
_refine_ls_R_factor_gt 0.0434
_refine_ls_shift/su_max 0.003
_refine_ls_shift/su_mean 0.000
_refine_ls_structure_factor_coef Fsqd
_refine_ls_weighting_details 'w=1/[\s^2^(Fo^2^)+(0.0788P)^2^+392.4980P] where P=(Fo^2^+2Fc^2^)/3'
_refine_ls_weighting_scheme calc
_refine_ls_wR_factor_gt 0.1331
_refine_ls_wR_factor_ref 0.1357
_reflns_Friedel_coverage 0.000
_reflns_number_gt 5034
_reflns_number_total 5475
_reflns_threshold_expression 'I > 2\s(I)'
_cod_data_source_file d3ce00736g2.cif
_cod_data_source_block exp_344_auto
_cod_depositor_comments 'Adding full bibliography for 7247406--7247409.cif.'
_cod_original_sg_symbol_H-M 'F d d d'
_cod_database_code 7247407
_shelx_shelxl_version_number 2018/3
_shelx_space_group_comment
;
The symmetry employed for this shelxl refinement is uniquely defined
by the following loop, which should always be used as a source of
symmetry information in preference to the above space-group names.
They are only intended as comments.
;
_shelx_estimated_absorpt_t_max 0.511
_shelx_estimated_absorpt_t_min 0.306
_reflns_odcompleteness_completeness 98.55
_reflns_odcompleteness_iscentric 1
_reflns_odcompleteness_theta 66.49
_olex2_refinement_description
;
1. Fixed Uiso
 At 1.2 times of:
  All C(H) groups, All N(H,H) groups, All Na(H,H,H) groups
 At 1.5 times of:
  All O(H) groups
2. Restrained distances
 H3-O3
 0.85 with sigma of 0.02
 O2-H2
 0.87 with sigma of 0.02
 H2-O2W
 2.15 with sigma of 0.02
 H4-O4
 0.85 with sigma of 0.02
3. Rigid bond restraints
 O3W, C1
 with sigma for 1-2 distances of 0.01 and sigma for 1-3 distances of 0.005
 N4, C2
 with sigma for 1-2 distances of 0.01 and sigma for 1-3 distances of 0.005
4. Uiso/Uaniso restraints and constraints
N2 \\sim N1 \\sim N3 \\sim N5 \\sim N6 \\sim N7 \\sim N4 \\sim N8: within 3.8A
with sigma of 0.01 and sigma for terminal atoms of 0.02 within 3.8A
5. Others
 Fixed Sof: H2W(0.5) Na3(0.5) Na2(0.5) O3W(0.5) H3W(0.5) Na5(0.25)
6.a Riding coordinates:
 O4(H4), O2W(H2W), Na2(H1,H3,H2)
6.b Aromatic/amide H refined with riding coordinates:
 C4(H4A)
6.c X=CH2 refined with riding coordinates:
 N4(H4B,H4C), N8(H8A,H8B)
6.d Idealised tetrahedral OH refined as rotating group:
 O3W(H3W)
;
_smtbx_masks_void_probe_radius 1.2
_smtbx_masks_void_truncation_radius 1.2
_olex2_submission_special_instructions 'No special instructions were received'
_oxdiff_exptl_absorpt_empirical_details
;
Empirical correction (ABSPACK) includes:
- Absorption correction using spherical harmonics
- Frame scaling
;
_oxdiff_exptl_absorpt_empirical_full_max 1.343
_oxdiff_exptl_absorpt_empirical_full_min 0.762

loop_
_space_group_symop_operation_xyz
'x, y, z'
'-x+3/4, -y+3/4, z'
'-x+3/4, y, -z+3/4'
'x, -y+3/4, -z+3/4'
'x, y+1/2, z+1/2'
'-x+3/4, -y+5/4, z+1/2'
'-x+3/4, y+1/2, -z+5/4'
'x, -y+5/4, -z+5/4'
'x+1/2, y, z+1/2'
'-x+5/4, -y+3/4, z+1/2'
'-x+5/4, y, -z+5/4'
'x+1/2, -y+3/4, -z+5/4'
'x+1/2, y+1/2, z'
'-x+5/4, -y+5/4, z'
'-x+5/4, y+1/2, -z+3/4'
'x+1/2, -y+5/4, -z+3/4'
'-x, -y, -z'
'x-3/4, y-3/4, -z'
'x-3/4, -y, z-3/4'
'-x, y-3/4, z-3/4'
'-x, -y+1/2, -z+1/2'
'x-3/4, y-1/4, -z+1/2'
'x-3/4, -y+1/2, z-1/4'
'-x, y-1/4, z-1/4'
'-x+1/2, -y, -z+1/2'
'x-1/4, y-3/4, -z+1/2'
'x-1/4, -y, z-1/4'
'-x+1/2, y-3/4, z-1/4'
'-x+1/2, -y+1/2, -z'
'x-1/4, y-1/4, -z'
'x-1/4, -y+1/2, z-3/4'
'-x+1/2, y-1/4, z-3/4'

loop_
_atom_site_label
_atom_site_type_symbol
_atom_site_fract_x
_atom_site_fract_y
_atom_site_fract_z
_atom_site_U_iso_or_equiv
_atom_site_adp_type
_atom_site_occupancy
_atom_site_site_symmetry_order
_atom_site_calc_flag
_atom_site_refinement_flags_posn
_atom_site_refinement_flags_adp
_atom_site_refinement_flags_occupancy
_atom_site_disorder_assembly
_atom_site_disorder_group
Mo2 Mo 0.63395(4) 0.50136(2) 0.57237(2) 0.03891(15) Uani 1 1 d . . . . .
Mo3 Mo 0.42763(3) 0.54335(2) 0.57383(2) 0.03863(15) Uani 1 1 d . . . . .
Mo1 Mo 0.79075(4) 0.53328(2) 0.57151(2) 0.04065(15) Uani 1 1 d . . . . .
Mo4 Mo 0.36881(3) 0.61885(2) 0.57294(2) 0.04133(15) Uani 1 1 d . . . . .
Na1 Na 0.625000 0.625000 0.57779(9) 0.0599(10) Uani 1 2 d S T P . .
O6 O 0.6956(3) 0.53745(12) 0.59963(7) 0.0396(9) Uani 1 1 d . . . . .
O4 O 0.5602(3) 0.55567(11) 0.55771(7) 0.0365(8) Uani 1 1 d D . . . .
H4 H 0.568266 0.558351 0.539995 0.055 Uiso 1 1 d DR U . . .
O8 O 0.4452(3) 0.58992(12) 0.60027(7) 0.0385(8) Uani 1 1 d . . . . .
O2 O 0.7612(3) 0.59760(12) 0.55893(7) 0.0381(8) Uani 1 1 d D . . . .
O1 O 0.8661(3) 0.57517(13) 0.59681(9) 0.0423(9) Uani 1 1 d . . . . .
O3 O 0.5193(3) 0.50784(12) 0.59789(8) 0.0429(9) Uani 1 1 d D . . . .
O5 O 0.7144(3) 0.51347(13) 0.54066(8) 0.0474(10) Uani 1 1 d . . . . .
O7 O 0.3866(3) 0.57843(14) 0.54258(9) 0.0468(10) Uani 1 1 d . . . . .
O11 O 0.3359(3) 0.51733(15) 0.58530(10) 0.0540(11) Uani 1 1 d . . . . .
O12 O 0.2631(3) 0.61021(18) 0.58439(11) 0.0610(12) Uani 1 1 d . . . . .
N2 N 0.5355(4) 0.47531(15) 0.54191(10) 0.0429(11) Uani 1 1 d . U . . .
O10 O 0.6580(4) 0.45130(13) 0.58221(10) 0.0569(12) Uani 1 1 d . . . . .
N1 N 0.4509(4) 0.49304(15) 0.54297(10) 0.0426(11) Uani 1 1 d . U . . .
O9 O 0.8507(4) 0.49037(15) 0.58116(11) 0.0578(12) Uani 1 1 d . . . . .
N3 N 0.4532(4) 0.44672(16) 0.50773(11) 0.0487(12) Uani 1 1 d . U . . .
N5 N 0.3594(5) 0.7010(2) 0.53845(15) 0.0714(17) Uani 1 1 d . U . . .
N6 N 0.3232(5) 0.6620(2) 0.53943(15) 0.0716(17) Uani 1 1 d . U . . .
C1 C 0.4041(5) 0.47483(19) 0.52238(12) 0.0447(13) Uani 1 1 d . U . . .
O2W O 0.625000 0.625000 0.51784(19) 0.112(4) Uani 1 2 d DS T P . .
H2W H 0.596020 0.603640 0.510819 0.167 Uiso 0.5 1 d R U P . .
C2 C 0.5331(5) 0.44846(19) 0.52113(13) 0.0478(14) Uani 1 1 d . U . . .
O1W O 0.625000 0.625000 0.625000 0.141(8) Uani 1 4 d S T P . .
C4 C 0.3380(10) 0.7184(4) 0.5139(3) 0.124(5) Uani 1 1 d . . . . .
H4A H 0.354938 0.746113 0.508427 0.149 Uiso 1 1 calc R U . . .
N7 N 0.2898(8) 0.6925(3) 0.4979(2) 0.111(3) Uani 1 1 d . U . . .
C3 C 0.2805(11) 0.6584(4) 0.5154(3) 0.144(7) Uani 1 1 d . . . . .
N4 N 0.6016(7) 0.4217(3) 0.5169(2) 0.111(3) Uani 1 1 d . U . . .
H4B H 0.648196 0.422323 0.528270 0.133 Uiso 1 1 calc R U . . .
H4C H 0.599671 0.403473 0.502760 0.133 Uiso 1 1 calc R U . . .
Na4 Na 0.125000 0.625000 0.625000 0.083(2) Uani 1 4 d S T P . .
N8 N 0.2331(9) 0.6213(4) 0.5091(3) 0.155(4) Uani 1 1 d . U . . .
H8A H 0.232040 0.600415 0.521450 0.186 Uiso 1 1 calc R U . . .
H8B H 0.204333 0.618979 0.492864 0.186 Uiso 1 1 calc R U . . .
Na3 Na 0.4453(8) 0.4266(2) 0.6110(2) 0.119(3) Uani 0.5 1 d . . P . .
Na2 Na 1.0361(6) 0.5444(3) 0.6085(2) 0.127(4) Uani 0.5 1 d . . P . .
H1 H 0.852608 0.584844 0.610881 0.153 Uiso 1 1 d R U . . .
H3 H 0.533138 0.520324 0.613051 0.153 Uiso 1 1 d DR U . . .
H2 H 0.737468 0.604724 0.542441 0.153 Uiso 1 1 d DR U . . .
O3W O 0.3178(7) 0.4817(3) 0.51888(18) 0.053(2) Uani 0.5 1 d . U P . .
H3W H 0.305993 0.482697 0.501420 0.080 Uiso 0.5 1 calc R U P . .
Na5 Na 0.375000 0.375000 0.5691(4) 0.133(6) Uani 0.5 2 d S T P . .

loop_
_atom_site_aniso_label
_atom_site_aniso_U_11
_atom_site_aniso_U_22
_atom_site_aniso_U_33
_atom_site_aniso_U_23
_atom_site_aniso_U_13
_atom_site_aniso_U_12
Mo2 0.0647(3) 0.0279(2) 0.0242(2) -0.00285(15) -0.00878(18) 0.00278(19)
Mo3 0.0548(3) 0.0367(2) 0.0244(2) -0.00494(16) -0.00400(17) -0.00663(19)
Mo1 0.0578(3) 0.0355(2) 0.0286(2) -0.00338(16) -0.00180(18) 0.0111(2)
Mo4 0.0459(3) 0.0458(3) 0.0323(3) -0.00487(18) -0.00502(18) 0.0018(2)
Na1 0.062(2) 0.072(3) 0.045(2) 0.000 0.000 0.019(2)
O6 0.062(2) 0.0360(19) 0.0210(17) -0.0001(14) -0.0051(16) -0.0004(18)
O4 0.057(2) 0.0303(18) 0.0226(17) 0.0009(13) -0.0032(15) -0.0008(17)
O8 0.055(2) 0.0349(19) 0.0256(18) -0.0022(14) -0.0015(16) -0.0049(17)
O2 0.055(2) 0.0354(19) 0.0242(17) -0.0002(14) -0.0006(16) 0.0042(17)
O1 0.050(2) 0.044(2) 0.033(2) 0.0045(17) -0.0025(16) 0.0036(18)
O3 0.070(3) 0.0347(19) 0.0247(18) 0.0002(14) -0.0058(17) -0.0051(19)
O5 0.071(3) 0.042(2) 0.030(2) -0.0066(16) -0.0043(18) 0.011(2)
O7 0.056(2) 0.052(2) 0.033(2) -0.0064(18) -0.0084(17) 0.002(2)
O11 0.068(3) 0.052(3) 0.042(2) -0.009(2) 0.003(2) -0.015(2)
O12 0.051(3) 0.073(3) 0.059(3) -0.018(2) -0.003(2) -0.003(2)
N2 0.068(3) 0.034(2) 0.027(2) -0.0055(17) -0.010(2) -0.003(2)
O10 0.090(4) 0.034(2) 0.047(3) -0.0004(18) -0.018(2) 0.001(2)
N1 0.067(3) 0.035(2) 0.026(2) -0.0059(18) -0.008(2) -0.006(2)
O9 0.071(3) 0.047(3) 0.055(3) -0.005(2) -0.012(2) 0.017(2)
N3 0.074(3) 0.039(2) 0.033(2) -0.0092(19) -0.008(2) -0.006(2)
N5 0.095(4) 0.062(3) 0.057(3) 0.005(3) -0.028(3) 0.025(3)
N6 0.085(4) 0.067(3) 0.064(3) -0.004(3) -0.037(3) 0.021(3)
C1 0.066(4) 0.038(3) 0.030(3) -0.004(2) -0.005(3) -0.012(3)
O2W 0.210(13) 0.074(6) 0.051(5) 0.000 0.000 -0.065(7)
C2 0.074(4) 0.034(3) 0.035(3) -0.006(2) -0.003(3) -0.006(3)
O1W 0.120(13) 0.27(3) 0.034(7) 0.000 0.000 0.000
C4 0.196(14) 0.083(7) 0.094(8) 0.000(6) -0.082(9) 0.045(8)
N7 0.136(6) 0.104(5) 0.094(5) 0.014(4) -0.053(4) 0.022(5)
C3 0.201(15) 0.082(7) 0.149(12) -0.003(7) -0.135(12) 0.011(8)
N4 0.135(7) 0.099(6) 0.100(6) -0.011(5) -0.010(5) 0.014(5)
Na4 0.033(2) 0.177(8) 0.040(3) 0.000 0.000 0.000
N8 0.174(8) 0.136(8) 0.154(8) 0.008(7) -0.094(7) 0.015(7)
Na3 0.180(10) 0.058(4) 0.118(7) 0.009(4) -0.009(6) -0.048(5)
Na2 0.088(6) 0.119(8) 0.175(10) -0.006(7) -0.050(6) 0.035(5)
O3W 0.067(5) 0.061(5) 0.032(4) -0.006(4) -0.005(4) -0.005(5)
Na5 0.177(16) 0.100(10) 0.121(12) 0.000 0.000 -0.045(10)

loop_
_atom_type_symbol
_atom_type_description
_atom_type_scat_dispersion_real
_atom_type_scat_dispersion_imag
_atom_type_scat_source
C C 0.0181 0.0091 'International Tables Vol C Tables 4.2.6.8 and 6.1.1.4'
H H 0.0000 0.0000 'International Tables Vol C Tables 4.2.6.8 and 6.1.1.4'
Mo Mo -0.0483 2.7339 'International Tables Vol C Tables 4.2.6.8 and 6.1.1.4'
N N 0.0311 0.0180 'International Tables Vol C Tables 4.2.6.8 and 6.1.1.4'
Na Na 0.1353 0.1239 'International Tables Vol C Tables 4.2.6.8 and 6.1.1.4'
O O 0.0492 0.0322 'International Tables Vol C Tables 4.2.6.8 and 6.1.1.4'

loop_
_geom_angle_atom_site_label_1
_geom_angle_atom_site_label_2
_geom_angle_atom_site_label_3
_geom_angle
_geom_angle_site_symmetry_1
_geom_angle_site_symmetry_3
_geom_angle_publ_flag
O6 Mo2 Mo1 48.95(12) . . ?
O6 Mo2 O4 89.08(15) . . ?
O6 Mo2 O3 87.45(16) . . ?
O6 Mo2 O5 95.33(18) . . ?
O6 Mo2 N2 163.44(18) . . ?
O4 Mo2 Mo1 98.60(11) . . ?
O4 Mo2 N2 75.54(16) . . ?
O3 Mo2 Mo1 136.05(11) . . ?
O3 Mo2 O4 71.70(15) . . ?
O3 Mo2 N2 81.98(18) . . ?
O5 Mo2 Mo1 48.98(13) . . ?
O5 Mo2 O4 85.19(16) . . ?
O5 Mo2 O3 156.69(16) . . ?
O5 Mo2 N2 89.54(19) . . ?
N2 Mo2 Mo1 138.50(14) . . ?
O10 Mo2 Mo1 100.38(19) . . ?
O10 Mo2 O6 105.69(19) . . ?
O10 Mo2 O4 160.8(2) . . ?
O10 Mo2 O3 96.3(2) . . ?
O10 Mo2 O5 105.1(2) . . ?
O10 Mo2 N2 88.2(2) . . ?
O4 Mo3 Mo4 98.16(10) . . ?
O4 Mo3 N1 75.69(17) . . ?
O8 Mo3 Mo4 49.13(12) . . ?
O8 Mo3 O4 87.83(16) . . ?
O8 Mo3 O3 88.56(16) . . ?
O8 Mo3 N1 162.9(2) . . ?
O3 Mo3 Mo4 137.39(10) . . ?
O3 Mo3 O4 71.66(15) . . ?
O3 Mo3 N1 82.05(17) . . ?
O7 Mo3 Mo4 48.75(13) . . ?
O7 Mo3 O4 85.56(17) . . ?
O7 Mo3 O8 95.19(17) . . ?
O7 Mo3 O3 156.78(18) . . ?
O7 Mo3 N1 88.13(18) . . ?
O11 Mo3 Mo4 100.48(17) . . ?
O11 Mo3 O4 161.2(2) . . ?
O11 Mo3 O8 106.04(19) . . ?
O11 Mo3 O3 95.6(2) . . ?
O11 Mo3 O7 105.2(2) . . ?
O11 Mo3 N1 89.1(2) . . ?
N1 Mo3 Mo4 136.87(13) . . ?
O6 Mo1 Mo2 49.00(11) . . ?
O6 Mo1 O2 88.38(15) . . ?
O6 Mo1 O1 88.11(16) . . ?
O6 Mo1 O5 95.55(18) . . ?
O6 Mo1 N5 162.8(2) . 14 ?
O2 Mo1 Mo2 100.90(11) . . ?
O2 Mo1 N5 74.6(2) . 14 ?
O1 Mo1 Mo2 137.01(12) . . ?
O1 Mo1 O2 70.76(15) . . ?
O1 Mo1 N5 83.8(2) . 14 ?
O5 Mo1 Mo2 49.15(14) . . ?
O5 Mo1 O2 88.91(16) . . ?
O5 Mo1 O1 159.27(17) . . ?
O5 Mo1 N5 87.0(3) . 14 ?
O9 Mo1 Mo2 99.52(19) . . ?
O9 Mo1 O6 105.2(2) . . ?
O9 Mo1 O2 159.6(2) . . ?
O9 Mo1 O1 94.1(2) . . ?
O9 Mo1 O5 104.6(2) . . ?
O9 Mo1 N5 90.6(3) . 14 ?
N5 Mo1 Mo2 136.2(2) 14 . ?
O8 Mo4 Mo3 49.07(11) . . ?
O8 Mo4 O2 86.82(15) . 14 ?
O8 Mo4 O1 89.03(16) . 14 ?
O8 Mo4 N6 161.5(2) . . ?
O2 Mo4 Mo3 100.20(10) 14 . ?
O2 Mo4 N6 74.8(2) 14 . ?
O1 Mo4 Mo3 137.99(12) 14 . ?
O1 Mo4 O2 70.32(15) 14 14 ?
O1 Mo4 N6 83.7(2) 14 . ?
O7 Mo4 Mo3 48.94(13) . . ?
O7 Mo4 O8 95.32(17) . . ?
O7 Mo4 O2 89.27(17) . 14 ?
O7 Mo4 O1 158.90(18) . 14 ?
O7 Mo4 N6 85.8(2) . . ?
O12 Mo4 Mo3 99.54(19) . . ?
O12 Mo4 O8 105.3(2) . . ?
O12 Mo4 O2 160.2(2) . 14 ?
O12 Mo4 O1 93.9(2) . 14 ?
O12 Mo4 O7 104.8(2) . . ?
O12 Mo4 N6 92.2(3) . . ?
N6 Mo4 Mo3 134.78(18) . . ?
O4 Na1 O4 137.1(2) 14 . ?
O4 Na1 O2W 68.57(11) 14 . ?
O4 Na1 O2W 68.57(11) . . ?
O4 Na1 H2 77.8(3) 14 14 ?
O4 Na1 H2 73.6 14 . ?
O4 Na1 H2 77.8 . . ?
O4 Na1 H2 73.6(3) . 14 ?
O2 Na1 O4 82.90(14) . . ?
O2 Na1 O4 81.52(14) 14 . ?
O2 Na1 O4 81.52(14) . 14 ?
O2 Na1 O4 82.90(14) 14 14 ?
O2 Na1 O2 136.5(2) 14 . ?
O2 Na1 O2W 68.23(12) 14 . ?
O2 Na1 O2W 68.23(12) . . ?
O2 Na1 H2 20.9 . . ?
O2 Na1 H2 115.6 14 . ?
O2 Na1 H2 115.6(3) . 14 ?
O2 Na1 H2 20.94(19) 14 14 ?
O2W Na1 H2 47.37(19) . 14 ?
O2W Na1 H2 47.4 . . ?
O1W Na1 O4 111.43(11) . 14 ?
O1W Na1 O4 111.43(11) . . ?
O1W Na1 O2 111.77(12) . . ?
O1W Na1 O2 111.77(12) . 14 ?
O1W Na1 O2W 180.0 . . ?
O1W Na1 H2 132.6 . . ?
O1W Na1 H2 132.63(19) . 14 ?
H2 Na1 H2 94.7 . 14 ?
Mo1 O6 Mo2 82.05(14) . . ?
Mo2 O4 Mo3 102.39(15) . . ?
Mo2 O4 Na1 111.70(16) . . ?
Mo2 O4 H4 108.7 . . ?
Mo3 O4 Na1 111.82(16) . . ?
Mo3 O4 H4 119.7 . . ?
Na1 O4 H4 102.7 . . ?
Mo3 O8 Mo4 81.81(14) . . ?
Mo1 O2 Mo4 101.98(16) . 14 ?
Mo1 O2 Na1 114.53(17) . . ?
Mo1 O2 H2 124.2 . . ?
Mo4 O2 Na1 114.42(16) 14 . ?
Mo4 O2 H2 118.1 14 . ?
Na1 O2 H2 83.5 . . ?
Mo1 O1 Mo4 106.71(17) . 14 ?
Mo1 O1 Na2 112.3(3) . . ?
Mo1 O1 H1 127.2 . . ?
Mo4 O1 Na2 107.5(3) 14 . ?
Mo4 O1 H1 98.7 14 . ?
Na2 O1 H1 102.4 . . ?
Mo2 O3 Mo3 106.20(16) . . ?
Mo2 O3 Na3 110.5(3) . . ?
Mo2 O3 H3 109.1 . . ?
Mo3 O3 Na3 110.1(3) . . ?
Mo3 O3 H3 111.3 . . ?
Na3 O3 H3 109.6 . . ?
Mo1 O5 Mo2 81.88(15) . . ?
Mo4 O7 Mo3 82.31(16) . . ?
Mo4 O12 Na4 149.7(3) . . ?
N1 N2 Mo2 115.7(3) . . ?
C2 N2 Mo2 138.6(5) . . ?
C2 N2 N1 105.5(5) . . ?
N2 N1 Mo3 117.7(3) . . ?
C1 N1 Mo3 135.9(5) . . ?
C1 N1 N2 106.3(5) . . ?
C1 N3 C2 102.6(5) . . ?
N6 N5 Mo1 117.0(4) . 14 ?
C4 N5 Mo1 133.0(9) . 14 ?
C4 N5 N6 108.5(8) . . ?
N5 N6 Mo4 118.0(4) . . ?
C3 N6 Mo4 136.0(7) . . ?
C3 N6 N5 104.4(9) . . ?
N1 C1 N3 111.9(6) . . ?
O3W C1 N1 122.4(7) . . ?
O3W C1 N3 125.5(6) . . ?
Na1 O2W H2W 112.287(2) . 14 ?
Na1 O2W H2W 112.3 . . ?
H2W O2W H2W 135.4 . 14 ?
N2 C2 N3 113.7(6) . . ?
N2 C2 N4 120.3(7) . . ?
N4 C2 N3 125.4(7) . . ?
Na1 O1W Na1 180.0 . 11 ?
N5 C4 H4A 124.2 . . ?
N5 C4 N7 111.6(11) . . ?
N7 C4 H4A 124.2 . . ?
C4 N7 C3 101.8(9) . . ?
N6 C3 N7 113.6(11) . . ?
N6 C3 N8 120.3(12) . . ?
N7 C3 N8 126.0(10) . . ?
C2 N4 H4B 120.0 . . ?
C2 N4 H4C 120.0 . . ?
H4B N4 H4C 120.0 . . ?
O12 Na4 O12 87.0(2) . 8 ?
O12 Na4 O12 87.0(2) 14_455 11_455 ?
O12 Na4 O12 96.1(2) 8 11_455 ?
O12 Na4 O12 96.1(2) . 14_455 ?
O12 Na4 O12 161.1(2) . 11_455 ?
O12 Na4 O12 161.1(2) 8 14_455 ?
O12 Na4 Na2 90.5(2) . 1_455 ?
O12 Na4 Na2 90.5(2) 8 8_455 ?
O12 Na4 Na2 69.12(19) 8 11 ?
O12 Na4 Na2 129.65(19) 8 1_455 ?
O12 Na4 Na2 69.12(19) 11_455 8_455 ?
O12 Na4 Na2 69.12(19) 14_455 1_455 ?
O12 Na4 Na2 90.5(2) 11_455 11 ?
O12 Na4 Na2 73.1(3) 11_455 1_455 ?
O12 Na4 Na2 73.1(3) 14_455 8_455 ?
O12 Na4 Na2 69.12(19) . 14 ?
O12 Na4 Na2 73.1(3) . 11 ?
O12 Na4 Na2 90.5(2) 14_455 14 ?
O12 Na4 Na2 129.65(19) 14_455 11 ?
O12 Na4 Na2 129.65(19) 11_455 14 ?
O12 Na4 Na2 129.65(19) . 8_455 ?
O12 Na4 Na2 73.1(3) 8 14 ?
Na2 Na4 Na2 149.9(4) 1_455 14 ?
Na2 Na4 Na2 149.9(4) 8_455 11 ?
Na2 Na4 Na2 127.0(4) 14 11 ?
Na2 Na4 Na2 127.0(4) 1_455 8_455 ?
Na2 Na4 Na2 62.2(3) 14 8_455 ?
Na2 Na4 Na2 62.2(3) 1_455 11 ?
C3 N8 H8A 120.0 . . ?
C3 N8 H8B 120.0 . . ?
H8A N8 H8B 120.0 . . ?
O3 Na3 Na3 164.5(4) . 2 ?
Na5 Na3 O3 121.6(4) . . ?
Na5 Na3 Na3 45.3(3) . 2 ?
O1 Na2 Na4 99.2(3) . 1_655 ?
O1 Na2 Na2 152.9(4) . 11_655 ?
Na4 Na2 Na2 58.91(14) 1_655 11_655 ?
C1 O3W H3W 109.5 . . ?
Na3 Na5 Na3 89.3(6) 2 . ?

loop_
_geom_bond_atom_site_label_1
_geom_bond_atom_site_label_2
_geom_bond_distance
_geom_bond_site_symmetry_2
_geom_bond_publ_flag
Mo2 Mo1 2.5595(8) . ?
Mo2 O6 1.951(4) . ?
Mo2 O4 2.160(4) . ?
Mo2 O3 2.106(5) . ?
Mo2 O5 1.956(5) . ?
Mo2 N2 2.216(5) . ?
Mo2 O10 1.693(4) . ?
Mo3 Mo4 2.5527(7) . ?
Mo3 O4 2.162(4) . ?
Mo3 O8 1.948(4) . ?
Mo3 O3 2.106(4) . ?
Mo3 O7 1.942(4) . ?
Mo3 O11 1.693(5) . ?
Mo3 N1 2.184(5) . ?
Mo1 O6 1.949(4) . ?
Mo1 O2 2.170(4) . ?
Mo1 O1 2.110(4) . ?
Mo1 O5 1.951(4) . ?
Mo1 O9 1.693(5) . ?
Mo1 N5 2.214(7) 14 ?
Mo4 O8 1.950(4) . ?
Mo4 O2 2.191(4) 14 ?
Mo4 O1 2.112(4) 14 ?
Mo4 O7 1.937(4) . ?
Mo4 O12 1.696(5) . ?
Mo4 N6 2.195(6) . ?
Na1 O4 2.583(4) . ?
Na1 O4 2.583(4) 14 ?
Na1 O2 2.390(4) . ?
Na1 O2 2.390(4) 14 ?
Na1 O2W 2.817(10) . ?
Na1 O1W 2.218(4) . ?
Na1 H2 2.4525 . ?
Na1 H2 2.452(12) 14 ?
O4 H4 0.8452 . ?
O2 H2 0.8821 . ?
O1 Na2 2.784(9) . ?
O1 H1 0.7565 . ?
O3 Na3 2.871(8) . ?
O3 H3 0.8408 . ?
O12 Na4 2.854(5) . ?
N2 N1 1.388(8) . ?
N2 C2 1.296(7) . ?
N1 C1 1.327(7) . ?
N3 C1 1.346(8) . ?
N3 C2 1.354(9) . ?
N5 N6 1.350(10) . ?
N5 C4 1.318(12) . ?
N6 C3 1.302(11) . ?
C1 O3W 1.323(12) . ?
O2W H2W 0.8698 . ?
O2W H2W 0.8699 14 ?
C2 N4 1.348(12) . ?
C4 H4A 0.9500 . ?
C4 N7 1.328(15) . ?
N7 C3 1.368(17) . ?
C3 N8 1.406(17) . ?
N4 H4B 0.8800 . ?
N4 H4C 0.8800 . ?
Na4 Na2 2.986(11) 11 ?
Na4 Na2 2.986(11) 8_455 ?
Na4 Na2 2.986(11) 1_455 ?
Na4 Na2 2.986(11) 14 ?
N8 H8A 0.8800 . ?
N8 H8B 0.8800 . ?
Na3 Na3 3.895(15) 2 ?
Na3 Na5 2.771(15) . ?
Na2 Na2 3.084(15) 11_655 ?
O3W H3W 0.8400 . ?

loop_
_geom_torsion_atom_site_label_1
_geom_torsion_atom_site_label_2
_geom_torsion_atom_site_label_3
_geom_torsion_atom_site_label_4
_geom_torsion
_geom_torsion_site_symmetry_1
_geom_torsion_site_symmetry_2
_geom_torsion_site_symmetry_3
_geom_torsion_site_symmetry_4
_geom_torsion_publ_flag
Mo2 N2 N1 Mo3 0.3(5) . . . . ?
Mo2 N2 N1 C1 176.9(4) . . . . ?
Mo2 N2 C2 N3 -175.1(4) . . . . ?
Mo2 N2 C2 N4 13.5(11) . . . . ?
Mo3 Mo4 O12 Na4 120.3(6) . . . . ?
Mo3 N1 C1 N3 175.0(4) . . . . ?
Mo3 N1 C1 O3W -10.3(10) . . . . ?
Mo1 N5 N6 Mo4 -1.0(8) 14 . . . ?
Mo1 N5 N6 C3 -168.9(10) 14 . . . ?
Mo1 N5 C4 N7 164.3(9) 14 . . . ?
Mo4 N6 C3 N7 -162.0(9) . . . . ?
Mo4 N6 C3 N8 16(3) . . . . ?
O8 Mo4 O12 Na4 70.3(6) . . . . ?
O2 Mo4 O12 Na4 -55.8(10) 14 . . . ?
O1 Mo4 O12 Na4 -19.8(6) 14 . . . ?
O7 Mo4 O12 Na4 170.1(5) . . . . ?
N2 N1 C1 N3 -0.8(7) . . . . ?
N2 N1 C1 O3W 174.0(7) . . . . ?
N1 N2 C2 N3 0.5(7) . . . . ?
N1 N2 C2 N4 -171.0(7) . . . . ?
N5 N6 C3 N7 2.6(17) . . . . ?
N5 N6 C3 N8 -179.2(15) . . . . ?
N5 C4 N7 C3 2.5(17) . . . . ?
N6 Mo4 O12 Na4 -103.6(6) . . . . ?
N6 N5 C4 N7 -1.1(15) . . . . ?
C1 N3 C2 N2 -0.9(7) . . . . ?
C1 N3 C2 N4 170.1(8) . . . . ?
C2 N2 N1 Mo3 -176.5(4) . . . . ?
C2 N2 N1 C1 0.2(6) . . . . ?
C2 N3 C1 N1 1.0(7) . . . . ?
C2 N3 C1 O3W -173.6(7) . . . . ?
C4 N5 N6 Mo4 167.0(8) . . . . ?
C4 N5 N6 C3 -0.9(14) . . . . ?
C4 N7 C3 N6 -3.2(19) . . . . ?
C4 N7 C3 N8 178.8(18) . . . . ?

loop_
_smtbx_masks_void_nr
_smtbx_masks_void_average_x
_smtbx_masks_void_average_y
_smtbx_masks_void_average_z
_smtbx_masks_void_volume
_smtbx_masks_void_count_electrons
_smtbx_masks_void_content
1 -0.506 -0.125 0.125 578.3 230.1 '24 H2O'
2 -0.022 0.125 0.875 578.3 223.9 '24 H2O'
3 -0.312 0.125 0.375 578.3 223.9 '24 H2O'
4 -0.656 0.375 0.125 578.3 230.1 '24 H2O'
5 -0.248 0.375 0.625 578.3 230.1 '24 H2O'
6 -0.665 0.625 0.375 578.3 223.9 '24 H2O'
7 -0.312 0.625 0.875 578.3 223.9 '24 H2O'
8 -0.656 0.875 0.625 578.3 230.1 '24 H2O'
